data_7233966
loop_
_publ_author_name
'Pei-Xin Li'
'Ming-Sheng Wang'
'Li-Zhen Cai'
'Guan-E. Wang'
'Guo-Cong Guo'

_publ_section_title
;
 Rare electron-transfer photochromic and thermochromic difunctional
 compounds
;
_journal_name_full 'Journal of Materials Chemistry C'
_journal_page_first 253
_journal_page_last 256
_journal_paper_doi 10.1039/C4TC01315H
_journal_volume 3
_journal_year 2015
_chemical_formula_sum 'C12 H10 Cl2 N2 O2 Zn'
_chemical_formula_weight 350.49
_space_group_IT_number 15
_space_group_name_Hall '-C 2yc'
_space_group_name_H-M_alt 'C 1 2/c 1'
_symmetry_cell_setting monoclinic
_symmetry_space_group_name_H-M 'C 1 2/c 1'
_atom_sites_solution_hydrogens geom
_atom_sites_solution_primary direct
_atom_sites_solution_secondary difmap
_cell_angle_alpha 90.00
_cell_angle_beta 113.747(6)
_cell_angle_gamma 90.00
_cell_formula_units_Z 8
_cell_length_a 21.004(9)
_cell_length_b 8.861(3)
_cell_length_c 16.329(7)
_cell_measurement_reflns_used 3555
_cell_measurement_temperature 293(2)
_cell_measurement_theta_max 27.5139
_cell_measurement_theta_min 2.5307
_cell_volume 2781.8(19)
_computing_structure_refinement 'SHELXL-97 (Sheldrick, 1997)'
_computing_structure_solution 'SHELXS-97 (Sheldrick, 1990)'
_diffrn_ambient_temperature 293(2)
_diffrn_detector_area_resol_mean 28.5714
_diffrn_measured_fraction_theta_full 0.993
_diffrn_measured_fraction_theta_max 0.993
_diffrn_measurement_device_type Saturn70
_diffrn_measurement_method CCD_Profile_fitting
_diffrn_radiation_monochromator graphite
_diffrn_radiation_source 'fine-focus sealed tube'
_diffrn_radiation_type MoK\a
_diffrn_radiation_wavelength 0.71073
_diffrn_reflns_av_R_equivalents 0.0291
_diffrn_reflns_av_sigmaI/netI 0.0279
_diffrn_reflns_limit_h_max 26
_diffrn_reflns_limit_h_min -27
_diffrn_reflns_limit_k_max 11
_diffrn_reflns_limit_k_min -11
_diffrn_reflns_limit_l_max 21
_diffrn_reflns_limit_l_min -21
_diffrn_reflns_number 10667
_diffrn_reflns_theta_full 27.47
_diffrn_reflns_theta_max 27.47
_diffrn_reflns_theta_min 2.53
_exptl_absorpt_coefficient_mu 2.147
_exptl_absorpt_correction_T_max 1.0000
_exptl_absorpt_correction_T_min 0.8858
_exptl_absorpt_correction_type multi-scan
_exptl_crystal_colour 'pale yellow'
_exptl_crystal_density_diffrn 1.674
_exptl_crystal_density_method 'not measured'
_exptl_crystal_description block
_exptl_crystal_F_000 1408
_exptl_crystal_size_max 0.1500
_exptl_crystal_size_mid 0.1200
_exptl_crystal_size_min 0.0600
_refine_diff_density_max 2.124
_refine_diff_density_min -0.844
_refine_diff_density_rms 0.156
_refine_ls_extinction_method none
_refine_ls_goodness_of_fit_ref 1.027
_refine_ls_hydrogen_treatment mixed
_refine_ls_matrix_type full
_refine_ls_number_parameters 172
_refine_ls_number_reflns 3167
_refine_ls_number_restraints 0
_refine_ls_restrained_S_all 1.027
_refine_ls_R_factor_all 0.0852
_refine_ls_R_factor_gt 0.0733
_refine_ls_shift/su_max 0.039
_refine_ls_shift/su_mean 0.010
_refine_ls_structure_factor_coef Fsqd
_refine_ls_weighting_details 'calc w=1/[\s^2^(Fo^2^)+(0.1538P)^2^+16.4157P] where P=(Fo^2^+2Fc^2^)/3'
_refine_ls_weighting_scheme calc
_refine_ls_wR_factor_gt 0.2273
_refine_ls_wR_factor_ref 0.2416
_reflns_number_gt 2637
_reflns_number_total 3167
_reflns_threshold_expression >2sigma(I)
_cod_data_source_file 1000004.cif
_cod_data_source_block PCOD1000004
_cod_depositor_comments
;
The following automatic conversions were performed:

data item '_exptl_absorpt_correction_type' value 'Multi-scan' was
changed to 'multi-scan' in accordance with the built-in table derived
from the CIF Core dictionary named 'cif_core.dic' version 2.4.5 last
updated on 2014-11-21.

Automatic conversion script
Id: cif_fix_values 6909 2019-04-08 15:41:33Z antanas 
;
_cod_original_cell_volume 2781.9(19)
_cod_original_sg_symbol_H-M C2/c
_cod_database_code 7233966

loop_
_symmetry_equiv_pos_as_xyz
'x, y, z'
'-x, y, -z+1/2'
'x+1/2, y+1/2, z'
'-x+1/2, y+1/2, -z+1/2'
'-x, -y, -z'
'x, -y, z-1/2'
'-x+1/2, -y+1/2, -z'
'x+1/2, -y+1/2, z-1/2'

loop_
_atom_site_label
_atom_site_type_symbol
_atom_site_fract_x
_atom_site_fract_y
_atom_site_fract_z
_atom_site_U_iso_or_equiv
_atom_site_adp_type
_atom_site_occupancy
_atom_site_symmetry_multiplicity
_atom_site_calc_flag
_atom_site_refinement_flags
_atom_site_disorder_assembly
_atom_site_disorder_group
Zn1 Zn 0.18543(4) 0.07087(8) 0.04252(5) 0.0450(3) Uani 1 1 d . . .
Cl2 Cl 0.14133(8) -0.12171(16) 0.09949(10) 0.0445(4) Uani 1 1 d . . .
Cl3 Cl 0.27425(8) 0.19385(16) 0.15252(9) 0.0449(4) Uani 1 1 d . . .
O1 O -0.2154(2) 0.9845(6) -0.4539(3) 0.0514(11) Uani 1 1 d . . .
C12 C -0.1663(3) 0.9362(7) -0.3834(4) 0.0476(14) Uani 1 1 d . . .
N2 N -0.1377(3) 0.7874(6) -0.2467(3) 0.0433(11) Uani 1 1 d . . .
N1 N 0.1130(3) 0.2386(6) -0.0149(4) 0.0468(12) Uani 1 1 d . . .
C6 C -0.0385(3) 0.5774(7) -0.1483(4) 0.0434(13) Uani 1 1 d . . .
O2 O -0.1056(3) 0.9280(8) -0.3715(4) 0.0793(19) Uani 1 1 d . . .
C11 C -0.1887(3) 0.8939(8) -0.3088(5) 0.0510(15) Uani 1 1 d . . .
H11A H -0.1915 0.9839 -0.2767 0.061 Uiso 1 1 calc R . .
H11B H -0.2343 0.8474 -0.3340 0.061 Uiso 1 1 calc R . .
C5 C 0.0151(3) 0.4621(7) -0.1015(4) 0.0437(13) Uani 1 1 d . . .
C10 C -0.1550(4) 0.6425(9) -0.2472(6) 0.067(2) Uani 1 1 d . . .
H10A H -0.2006 0.6122 -0.2806 0.080 Uiso 1 1 calc R . .
C8 C -0.0731(4) 0.8320(8) -0.1955(5) 0.0544(16) Uani 1 1 d . . .
H8A H -0.0619 0.9339 -0.1939 0.065 Uiso 1 1 calc R . .
C1 C 0.1295(3) 0.3839(8) -0.0072(5) 0.0525(16) Uani 1 1 d . . .
H1A H 0.1753 0.4102 0.0283 0.063 Uiso 1 1 calc R . .
C7 C -0.0225(3) 0.7314(8) -0.1450(5) 0.0541(16) Uani 1 1 d . . .
H7A H 0.0219 0.7655 -0.1090 0.065 Uiso 1 1 calc R . .
C2 C 0.0836(3) 0.4979(8) -0.0482(5) 0.0560(17) Uani 1 1 d . . .
H2A H 0.0982 0.5980 -0.0403 0.067 Uiso 1 1 calc R . .
C9 C -0.1061(4) 0.5374(9) -0.1988(6) 0.072(2) Uani 1 1 d . . .
H9A H -0.1192 0.4369 -0.2004 0.086 Uiso 1 1 calc R . .
C3 C 0.0470(4) 0.2055(8) -0.0644(7) 0.073(2) Uani 1 1 d . . .
H3A H 0.0333 0.1049 -0.0697 0.088 Uiso 1 1 calc R . .
C4 C -0.0023(3) 0.3130(9) -0.1082(7) 0.078(3) Uani 1 1 d . . .
H4A H -0.0478 0.2836 -0.1428 0.093 Uiso 1 1 calc R . .

loop_
_atom_site_aniso_label
_atom_site_aniso_U_11
_atom_site_aniso_U_22
_atom_site_aniso_U_33
_atom_site_aniso_U_23
_atom_site_aniso_U_13
_atom_site_aniso_U_12
Zn1 0.0438(5) 0.0439(5) 0.0442(5) 0.0004(3) 0.0144(4) -0.0001(3)
Cl2 0.0537(8) 0.0400(7) 0.0456(8) 0.0050(6) 0.0260(7) -0.0079(6)
Cl3 0.0472(8) 0.0365(7) 0.0357(7) -0.0005(5) 0.0008(6) -0.0018(5)
O1 0.046(2) 0.055(3) 0.051(3) 0.013(2) 0.018(2) 0.009(2)
C12 0.043(3) 0.052(4) 0.047(3) 0.009(3) 0.018(3) 0.013(3)
N2 0.041(2) 0.045(3) 0.041(3) 0.004(2) 0.014(2) 0.004(2)
N1 0.036(2) 0.046(3) 0.057(3) 0.005(2) 0.016(2) 0.001(2)
C6 0.039(3) 0.039(3) 0.045(3) 0.002(2) 0.008(3) -0.003(2)
O2 0.050(3) 0.119(5) 0.074(4) 0.036(3) 0.030(3) 0.026(3)
C11 0.049(3) 0.055(4) 0.051(4) 0.011(3) 0.023(3) 0.014(3)
C5 0.036(3) 0.046(3) 0.045(3) 0.007(3) 0.012(2) -0.004(2)
C10 0.043(3) 0.061(4) 0.075(5) 0.006(4) 0.000(3) -0.008(3)
C8 0.055(4) 0.043(3) 0.055(4) 0.004(3) 0.012(3) -0.004(3)
C1 0.033(3) 0.047(3) 0.063(4) -0.001(3) 0.005(3) -0.004(2)
C7 0.046(3) 0.045(3) 0.058(4) 0.004(3) 0.007(3) -0.005(3)
C2 0.037(3) 0.047(4) 0.071(5) -0.004(3) 0.008(3) -0.009(3)
C9 0.046(4) 0.043(4) 0.101(7) 0.011(4) 0.003(4) -0.008(3)
C3 0.046(4) 0.040(3) 0.109(7) 0.011(4) 0.005(4) -0.004(3)
C4 0.033(3) 0.047(4) 0.117(7) 0.007(4) -0.008(4) -0.008(3)

loop_
_atom_type_symbol
_atom_type_description
_atom_type_scat_dispersion_real
_atom_type_scat_dispersion_imag
_atom_type_scat_source
C C 0.0033 0.0016 'International Tables Vol C Tables 4.2.6.8 and 6.1.1.4'
H H 0.0000 0.0000 'International Tables Vol C Tables 4.2.6.8 and 6.1.1.4'
N N 0.0061 0.0033 'International Tables Vol C Tables 4.2.6.8 and 6.1.1.4'
O O 0.0106 0.0060 'International Tables Vol C Tables 4.2.6.8 and 6.1.1.4'
Cl Cl 0.1484 0.1585 'International Tables Vol C Tables 4.2.6.8 and 6.1.1.4'
Zn Zn 0.2839 1.4301 'International Tables Vol C Tables 4.2.6.8 and 6.1.1.4'

loop_
_geom_angle_atom_site_label_1
_geom_angle_atom_site_label_2
_geom_angle_atom_site_label_3
_geom_angle
_geom_angle_site_symmetry_1
_geom_angle_site_symmetry_3
O1 Zn1 N1 110.1(2) 2_544 .
O1 Zn1 Cl3 111.47(14) 2_544 .
N1 Zn1 Cl3 103.49(16) . .
O1 Zn1 Cl2 108.08(15) 2_544 .
N1 Zn1 Cl2 111.97(15) . .
Cl3 Zn1 Cl2 111.70(7) . .
C12 O1 Zn1 114.7(4) . 2_564
O2 C12 O1 125.6(6) . .
O2 C12 C11 120.1(6) . .
O1 C12 C11 114.2(5) . .
C8 N2 C10 119.6(6) . .
C8 N2 C11 120.8(6) . .
C10 N2 C11 119.4(6) . .
C1 N1 C3 116.2(6) . .
C1 N1 Zn1 122.7(4) . .
C3 N1 Zn1 121.1(5) . .
C9 C6 C7 116.7(6) . .
C9 C6 C5 121.3(6) . .
C7 C6 C5 122.0(6) . .
N2 C11 C12 109.6(5) . .
C4 C5 C2 116.7(6) . .
C4 C5 C6 120.2(5) . .
C2 C5 C6 123.1(6) . .
N2 C10 C9 120.7(6) . .
N2 C8 C7 121.8(6) . .
N1 C1 C2 124.3(6) . .
C8 C7 C6 119.5(6) . .
C5 C2 C1 119.1(6) . .
C10 C9 C6 121.6(7) . .
N1 C3 C4 123.1(7) . .
C5 C4 C3 120.5(6) . .

loop_
_geom_bond_atom_site_label_1
_geom_bond_atom_site_label_2
_geom_bond_distance
_geom_bond_site_symmetry_2
Zn1 O1 1.952(4) 2_544
Zn1 N1 2.062(5) .
Zn1 Cl3 2.2794(16) .
Zn1 Cl2 2.3086(16) .
O1 C12 1.270(8) .
O1 Zn1 1.952(4) 2_564
C12 O2 1.213(8) .
C12 C11 1.518(9) .
N2 C8 1.336(8) .
N2 C10 1.333(9) .
N2 C11 1.480(8) .
N1 C1 1.326(8) .
N1 C3 1.327(9) .
C6 C9 1.371(9) .
C6 C7 1.402(9) .
C6 C5 1.484(8) .
C5 C4 1.363(10) .
C5 C2 1.385(8) .
C10 C9 1.376(11) .
C8 C7 1.378(10) .
C1 C2 1.371(9) .
C3 C4 1.376(10) .
